data_7122430
loop_
_publ_author_name
'Frogley, Benjamin J.'
'Hill, Anthony F.'

_publ_section_title
;
 Alkynylbis(alkylidynyl)phosphines: {L<sub>n</sub>M[triple bond, length as
 m-dash]C}<sub>2</sub>PC[triple bond, length as m-dash]CR.
;
_journal_issue 87
_journal_name_full 'Chemical communications (Cambridge, England)'
_journal_page_first 12373
_journal_page_last 12376
_journal_paper_doi 10.1039/c8cc07166g
_journal_volume 54
_journal_year 2018
_chemical_formula_moiety 'C26 H34 B N6 O2 P W'
_chemical_formula_sum 'C26 H34 B N6 O2 P W'
_chemical_formula_weight 688.22
_space_group_crystal_system orthorhombic
_space_group_IT_number 61
_space_group_name_Hall '-P 2ac 2ab'
_space_group_name_H-M_alt 'P b c a'
_symmetry_space_group_name_Hall '-P 2ac 2ab'
_symmetry_space_group_name_H-M 'P b c a'
_atom_sites_solution_hydrogens mixed
_audit_creation_method SHELXL-2014/7
_audit_update_record
;
2018-06-27 deposited with the CCDC.
2018-10-11 downloaded from the CCDC.
;
_cell_angle_alpha 90
_cell_angle_beta 90
_cell_angle_gamma 90
_cell_formula_units_Z 8
_cell_length_a 15.0730(4)
_cell_length_b 20.5330(5)
_cell_length_c 20.5731(5)
_cell_measurement_reflns_used 3538
_cell_measurement_temperature 150.0(1)
_cell_measurement_theta_max 71.6770
_cell_measurement_theta_min 4.2510
_cell_volume 6367.2(3)
_computing_cell_refinement 'CrysAlisPro 1.171.39.46 (Rigaku OD, 2018)'
_computing_data_collection 'CrysAlisPro 1.171.39.46 (Rigaku OD, 2018)'
_computing_data_reduction 'CrysAlisPro 1.171.39.46 (Rigaku OD, 2018)'
_computing_structure_refinement 'SHELXL-2014/7 (Sheldrick, 2014)'
_computing_structure_solution 'SHELXT-2014/7 (Sheldrick, 2014)'
_diffrn_ambient_temperature 150.0(1)
_diffrn_detector_area_resol_mean 8.1297
_diffrn_measured_fraction_theta_full 0.866
_diffrn_measured_fraction_theta_max 0.866
_diffrn_measurement_device_type 'SuperNova, Dual, Cu at home/near, EosS2'
_diffrn_measurement_method '\w scans'
_diffrn_radiation_type CuK\a
_diffrn_radiation_wavelength 1.54184
_diffrn_reflns_av_R_equivalents 0.0326
_diffrn_reflns_av_unetI/netI 0.0447
_diffrn_reflns_Laue_measured_fraction_full 0.866
_diffrn_reflns_Laue_measured_fraction_max 0.866
_diffrn_reflns_limit_h_max 7
_diffrn_reflns_limit_h_min -17
_diffrn_reflns_limit_k_max 16
_diffrn_reflns_limit_k_min -24
_diffrn_reflns_limit_l_max 24
_diffrn_reflns_limit_l_min -18
_diffrn_reflns_number 9401
_diffrn_reflns_point_group_measured_fraction_full 0.866
_diffrn_reflns_point_group_measured_fraction_max 0.866
_diffrn_reflns_theta_full 66.588
_diffrn_reflns_theta_max 66.588
_diffrn_reflns_theta_min 4.226
_diffrn_source 'micro-focus sealed X-ray tube'
_exptl_absorpt_coefficient_mu 7.441
_exptl_absorpt_correction_T_max 1.00000
_exptl_absorpt_correction_T_min 0.40485
_exptl_absorpt_correction_type multi-scan
_exptl_absorpt_process_details
;
CrysAlisPro 1.171.39.46 (Rigaku Oxford Diffraction, 2018)
Empirical absorption correction using spherical harmonics,
 implemented in SCALE3 ABSPACK scaling algorithm.
;
_exptl_crystal_colour yellow
_exptl_crystal_density_diffrn 1.436
_exptl_crystal_description irregular
_exptl_crystal_F_000 2736
_exptl_crystal_size_max 0.273
_exptl_crystal_size_mid 0.169
_exptl_crystal_size_min 0.062
_refine_diff_density_max 2.576
_refine_diff_density_min -1.158
_refine_diff_density_rms 0.173
_refine_ls_extinction_method none
_refine_ls_goodness_of_fit_ref 1.039
_refine_ls_hydrogen_treatment mixed
_refine_ls_matrix_type full
_refine_ls_number_parameters 346
_refine_ls_number_reflns 4874
_refine_ls_number_restraints 0
_refine_ls_restrained_S_all 1.039
_refine_ls_R_factor_all 0.0709
_refine_ls_R_factor_gt 0.0580
_refine_ls_shift/su_max 0.001
_refine_ls_shift/su_mean 0.000
_refine_ls_structure_factor_coef Fsqd
_refine_ls_weighting_details 'w=1/[\s^2^(Fo^2^)+(0.1117P)^2^+11.7065P] where P=(Fo^2^+2Fc^2^)/3'
_refine_ls_weighting_scheme calc
_refine_ls_wR_factor_gt 0.1504
_refine_ls_wR_factor_ref 0.1676
_reflns_Friedel_coverage 0.000
_reflns_number_gt 3858
_reflns_number_total 4874
_reflns_threshold_expression 'I > 2\s(I)'
_cod_data_source_file c8cc07166g2.cif
_cod_data_source_block Compound_5b
_cod_depositor_comments 'Adding full bibliography for 7122430--7122440.cif.'
_cod_database_code 7122430
_shelx_shelxl_version_number 2014/7
_shelx_space_group_comment
;
The symmetry employed for this shelxl refinement is uniquely defined
by the following loop, which should always be used as a source of
symmetry information in preference to the above space-group names.
They are only intended as comments.
;

loop_
_space_group_symop_operation_xyz
'x, y, z'
'-x+1/2, -y, z+1/2'
'-x, y+1/2, -z+1/2'
'x+1/2, -y+1/2, -z'
'-x, -y, -z'
'x-1/2, y, -z-1/2'
'x, -y-1/2, z-1/2'
'-x-1/2, y-1/2, z'

loop_
_atom_site_label
_atom_site_type_symbol
_atom_site_fract_x
_atom_site_fract_y
_atom_site_fract_z
_atom_site_U_iso_or_equiv
_atom_site_adp_type
_atom_site_occupancy
_atom_site_site_symmetry_order
_atom_site_calc_flag
_atom_site_refinement_flags_posn
_atom_site_refinement_flags_adp
W W 0.70427(2) 0.69042(2) 0.60156(2) 0.02764(18) Uani 1 1 d . .
P P 0.74989(15) 0.60410(10) 0.45433(11) 0.0417(5) Uani 1 1 d . .
N3 N 0.5592(5) 0.6907(3) 0.6101(3) 0.0309(14) Uani 1 1 d . .
N4 N 0.5180(4) 0.6953(2) 0.6704(3) 0.0275(12) Uani 1 1 d . .
O1 O 0.7101(5) 0.7951(3) 0.4901(3) 0.0568(18) Uani 1 1 d . .
O2 O 0.9108(4) 0.7020(3) 0.6087(3) 0.0488(16) Uani 1 1 d . .
C3 C 0.8391(6) 0.6981(3) 0.6070(4) 0.0300(17) Uani 1 1 d . .
N6 N 0.6364(4) 0.6397(3) 0.7368(3) 0.0290(12) Uani 1 1 d . .
N2 N 0.6333(4) 0.7611(3) 0.7295(3) 0.0294(12) Uani 1 1 d . .
N5 N 0.6933(4) 0.6246(3) 0.6868(3) 0.0295(13) Uani 1 1 d . .
N1 N 0.6927(4) 0.7709(3) 0.6785(3) 0.0273(13) Uani 1 1 d . .
C20 C 0.4277(5) 0.6979(3) 0.6636(4) 0.0347(16) Uani 1 1 d . .
C18 C 0.4922(6) 0.6896(3) 0.5658(4) 0.0363(17) Uani 1 1 d . .
C24 C 0.7103(6) 0.5529(4) 0.7670(4) 0.049(2) Uani 1 1 d . .
H24 H 0.7306 0.5175 0.7910 0.058 Uiso 1 1 calc R U
C14 C 0.7004(5) 0.8547(4) 0.7487(4) 0.0400(18) Uani 1 1 d . .
H14 H 0.7183 0.8937 0.7675 0.048 Uiso 1 1 calc R U
C2 C 0.7067(5) 0.7592(4) 0.5291(4) 0.0383(18) Uani 1 1 d . .
C19 C 0.4102(6) 0.6937(3) 0.5974(4) 0.0361(18) Uani 1 1 d . .
H19 H 0.3546 0.6936 0.5778 0.043 Uiso 1 1 calc R U
B B 0.5749(6) 0.6994(4) 0.7329(4) 0.0288(16) Uani 1 1 d . .
C13 C 0.7319(6) 0.8264(3) 0.6906(4) 0.0375(17) Uani 1 1 d . .
C23 C 0.7394(5) 0.5721(3) 0.7048(4) 0.0339(16) Uani 1 1 d . .
C17 C 0.5108(6) 0.6847(4) 0.4947(4) 0.048(2) Uani 1 1 d . .
H17A H 0.5414 0.7232 0.4805 0.072 Uiso 1 1 calc R U
H17B H 0.4559 0.6806 0.4714 0.072 Uiso 1 1 calc R U
H17C H 0.5471 0.6472 0.4865 0.072 Uiso 1 1 calc R U
C7 C 0.9326(6) 0.5859(4) 0.4905(4) 0.0433(18) Uani 1 1 d . .
H7A H 0.9166 0.5962 0.5349 0.052 Uiso 1 1 calc R U
H7B H 0.9265 0.5392 0.4846 0.052 Uiso 1 1 calc R U
C6 C 0.8699(5) 0.6211(4) 0.4441(4) 0.0390(17) Uani 1 1 d . .
H6 H 0.8774 0.6677 0.4529 0.047 Uiso 1 1 calc R U
C25 C 0.6464(6) 0.5965(4) 0.7851(4) 0.0398(17) Uani 1 1 d . .
C11 C 0.8980(6) 0.6109(4) 0.3732(4) 0.049(2) Uani 1 1 d . .
H11A H 0.8872 0.5659 0.3611 0.059 Uiso 1 1 calc R U
H11B H 0.8620 0.6383 0.3454 0.059 Uiso 1 1 calc R U
C12 C 0.8031(5) 0.8551(4) 0.6472(5) 0.046(2) Uani 1 1 d . .
H12A H 0.8456 0.8220 0.6364 0.068 Uiso 1 1 calc R U
H12B H 0.8324 0.8900 0.6696 0.068 Uiso 1 1 calc R U
H12C H 0.7765 0.8714 0.6081 0.068 Uiso 1 1 calc R U
C9 C 1.0551(7) 0.5925(5) 0.4102(5) 0.054(2) Uani 1 1 d . .
H9A H 1.0532 0.5459 0.4021 0.065 Uiso 1 1 calc R U
H9B H 1.1157 0.6070 0.4037 0.065 Uiso 1 1 calc R U
C1 C 0.7277(6) 0.6352(4) 0.5326(4) 0.0393(17) Uani 1 1 d . .
C26 C 0.5949(7) 0.5987(4) 0.8472(4) 0.054(2) Uani 1 1 d . .
H26A H 0.6071 0.6388 0.8695 0.081 Uiso 1 1 calc R U
H26B H 0.6120 0.5626 0.8742 0.081 Uiso 1 1 calc R U
H26C H 0.5327 0.5959 0.8378 0.081 Uiso 1 1 calc R U
C10 C 0.9954(7) 0.6267(4) 0.3623(5) 0.056(2) Uani 1 1 d . .
H10A H 1.0119 0.6141 0.3185 0.067 Uiso 1 1 calc R U
H10B H 1.0039 0.6734 0.3661 0.067 Uiso 1 1 calc R U
C22 C 0.8066(6) 0.5406(4) 0.6615(5) 0.047(2) Uani 1 1 d . .
H22A H 0.7796 0.5298 0.6206 0.070 Uiso 1 1 calc R U
H22B H 0.8283 0.5016 0.6817 0.070 Uiso 1 1 calc R U
H22C H 0.8551 0.5701 0.6544 0.070 Uiso 1 1 calc R U
C21 C 0.3655(5) 0.7049(4) 0.7184(4) 0.0440(18) Uani 1 1 d . .
H21A H 0.3753 0.6705 0.7491 0.066 Uiso 1 1 calc R U
H21B H 0.3056 0.7027 0.7026 0.066 Uiso 1 1 calc R U
H21C H 0.3749 0.7462 0.7393 0.066 Uiso 1 1 calc R U
C4 C 0.7510(6) 0.5193(4) 0.4694(5) 0.049(2) Uani 1 1 d . .
C15 C 0.6375(6) 0.8121(3) 0.7713(4) 0.0359(17) Uani 1 1 d . .
C8 C 1.0284(6) 0.6054(4) 0.4786(5) 0.050(2) Uani 1 1 d . .
H8A H 1.0356 0.6514 0.4879 0.061 Uiso 1 1 calc R U
H8B H 1.0667 0.5812 0.5077 0.061 Uiso 1 1 calc R U
C5 C 0.7474(7) 0.4620(5) 0.4748(6) 0.072(3) Uani 1 1 d . .
H5 H 0.7445 0.4170 0.4790 0.086 Uiso 1 1 calc R U
C16 C 0.5838(7) 0.8163(4) 0.8308(4) 0.052(2) Uani 1 1 d . .
H16A H 0.5229 0.8238 0.8194 0.078 Uiso 1 1 calc R U
H16B H 0.6049 0.8517 0.8572 0.078 Uiso 1 1 calc R U
H16C H 0.5886 0.7763 0.8547 0.078 Uiso 1 1 calc R U
H99 H 0.535(6) 0.705(4) 0.777(4) 0.04(2) Uiso 1 1 d . .

loop_
_atom_site_aniso_label
_atom_site_aniso_U_11
_atom_site_aniso_U_22
_atom_site_aniso_U_33
_atom_site_aniso_U_23
_atom_site_aniso_U_13
_atom_site_aniso_U_12
W 0.0313(3) 0.0270(2) 0.0246(3) 0.00140(11) 0.00390(14) 0.00278(10)
P 0.0487(12) 0.0415(10) 0.0350(10) -0.0052(8) 0.0031(11) 0.0013(8)
N3 0.036(4) 0.033(3) 0.023(3) -0.001(2) -0.007(3) 0.003(2)
N4 0.027(3) 0.029(3) 0.026(3) 0.003(2) 0.008(3) 0.000(2)
O1 0.076(5) 0.046(3) 0.048(4) 0.019(3) 0.020(4) 0.015(3)
O2 0.027(3) 0.056(3) 0.064(4) 0.005(3) 0.000(3) 0.004(2)
C3 0.032(5) 0.032(4) 0.026(4) 0.000(2) 0.011(3) 0.001(3)
N6 0.034(3) 0.028(3) 0.025(3) 0.005(2) 0.004(3) 0.002(2)
N2 0.032(3) 0.033(3) 0.023(3) 0.001(2) 0.000(3) 0.001(2)
N5 0.039(3) 0.031(3) 0.019(3) 0.007(2) 0.009(3) 0.003(2)
N1 0.032(3) 0.034(3) 0.015(3) -0.009(2) 0.005(3) 0.015(2)
C20 0.036(4) 0.033(3) 0.035(4) 0.002(3) -0.005(4) -0.002(3)
C18 0.041(4) 0.036(4) 0.033(4) -0.002(3) -0.009(4) 0.003(3)
C24 0.070(6) 0.032(4) 0.044(5) 0.015(3) 0.007(5) 0.011(3)
C14 0.051(5) 0.031(4) 0.038(4) -0.007(3) -0.008(4) -0.001(3)
C2 0.047(5) 0.039(4) 0.029(4) -0.002(3) 0.015(4) 0.006(3)
C19 0.033(4) 0.040(4) 0.035(4) -0.001(3) -0.005(4) -0.005(3)
B 0.027(4) 0.035(4) 0.024(4) -0.004(3) 0.006(4) 0.003(3)
C13 0.045(4) 0.026(3) 0.041(4) 0.005(3) -0.001(4) 0.011(3)
C23 0.030(3) 0.032(3) 0.040(4) 0.010(3) -0.005(4) 0.001(3)
C17 0.045(5) 0.070(6) 0.029(4) -0.001(4) -0.003(4) 0.001(4)
C7 0.044(4) 0.054(5) 0.032(4) 0.005(3) 0.006(4) 0.007(4)
C6 0.041(4) 0.038(4) 0.038(4) -0.001(3) 0.004(4) 0.006(3)
C25 0.050(4) 0.033(4) 0.036(4) 0.008(3) 0.003(4) 0.005(3)
C11 0.063(6) 0.046(4) 0.037(4) 0.001(3) 0.008(5) 0.001(4)
C12 0.043(4) 0.037(4) 0.057(5) 0.002(4) 0.003(4) -0.005(3)
C9 0.050(5) 0.049(5) 0.063(6) 0.001(4) 0.018(5) 0.003(4)
C1 0.046(4) 0.037(4) 0.035(4) 0.004(3) 0.011(4) 0.002(3)
C26 0.072(6) 0.053(5) 0.036(4) 0.021(4) 0.013(5) 0.019(4)
C10 0.072(6) 0.046(5) 0.050(5) 0.002(4) 0.025(6) 0.000(4)
C22 0.048(5) 0.040(4) 0.052(5) 0.009(4) 0.010(4) 0.016(3)
C21 0.031(4) 0.062(5) 0.039(4) 0.004(4) 0.009(4) 0.005(3)
C4 0.040(4) 0.049(5) 0.059(6) -0.011(4) 0.012(5) -0.001(3)
C15 0.047(5) 0.032(4) 0.029(4) -0.006(3) -0.006(4) 0.001(3)
C8 0.053(5) 0.045(4) 0.054(5) -0.008(4) -0.001(5) 0.005(4)
C5 0.072(7) 0.042(5) 0.102(9) -0.008(5) 0.017(7) -0.002(4)
C16 0.063(6) 0.059(5) 0.034(4) -0.015(4) 0.006(5) -0.005(4)

loop_
_atom_type_symbol
_atom_type_description
_atom_type_scat_dispersion_real
_atom_type_scat_dispersion_imag
_atom_type_scat_source
C C 0.0181 0.0091 'International Tables Vol C Tables 4.2.6.8 and 6.1.1.4'
H H 0.0000 0.0000 'International Tables Vol C Tables 4.2.6.8 and 6.1.1.4'
B B 0.0090 0.0039 'International Tables Vol C Tables 4.2.6.8 and 6.1.1.4'
N N 0.0311 0.0180 'International Tables Vol C Tables 4.2.6.8 and 6.1.1.4'
O O 0.0492 0.0322 'International Tables Vol C Tables 4.2.6.8 and 6.1.1.4'
P P 0.2955 0.4335 'International Tables Vol C Tables 4.2.6.8 and 6.1.1.4'
Cl Cl 0.3639 0.7018 'International Tables Vol C Tables 4.2.6.8 and 6.1.1.4'
W W -5.4734 5.5774 'International Tables Vol C Tables 4.2.6.8 and 6.1.1.4'

loop_
_geom_angle_atom_site_label_1
_geom_angle_atom_site_label_2
_geom_angle_atom_site_label_3
_geom_angle
C1 W C3 84.2(3)
C1 W C2 82.0(3)
C3 W C2 88.3(3)
C1 W N3 104.7(3)
C3 W N3 171.0(3)
C2 W N3 94.2(3)
C1 W N5 104.3(3)
C3 W N5 94.4(2)
C2 W N5 173.3(3)
N3 W N5 82.2(2)
C1 W N1 170.0(3)
C3 W N1 89.0(2)
C2 W N1 90.4(3)
N3 W N1 82.4(2)
N5 W N1 83.6(2)
C1 P C4 101.4(4)
C1 P C6 102.7(4)
C4 P C6 101.3(4)
C18 N3 N4 105.5(7)
C18 N3 W 133.4(6)
N4 N3 W 121.0(5)
C20 N4 N3 110.7(6)
C20 N4 B 129.4(7)
N3 N4 B 119.9(6)
O2 C3 W 178.6(8)
C25 N6 N5 109.5(6)
C25 N6 B 129.3(6)
N5 N6 B 121.2(5)
C15 N2 N1 109.6(6)
C15 N2 B 129.2(6)
N1 N2 B 121.2(6)
C23 N5 N6 107.5(6)
C23 N5 W 132.2(5)
N6 N5 W 119.9(4)
C13 N1 N2 105.8(6)
C13 N1 W 136.5(5)
N2 N1 W 117.7(4)
N4 C20 C19 106.7(7)
N4 C20 C21 123.9(7)
C19 C20 C21 129.4(8)
N3 C18 C19 110.1(7)
N3 C18 C17 121.2(8)
C19 C18 C17 128.7(8)
C25 C24 C23 106.5(7)
C25 C24 H24 126.7
C23 C24 H24 126.7
C15 C14 C13 104.8(7)
C15 C14 H14 127.6
C13 C14 H14 127.6
O1 C2 W 178.1(7)
C20 C19 C18 106.9(8)
C20 C19 H19 126.5
C18 C19 H19 126.5
N6 B N2 108.2(6)
N6 B N4 109.5(6)
N2 B N4 108.8(6)
N6 B H99 112(4)
N2 B H99 105(4)
N4 B H99 113(5)
N1 C13 C14 111.7(7)
N1 C13 C12 123.1(7)
C14 C13 C12 125.2(8)
N5 C23 C24 108.4(7)
N5 C23 C22 122.5(7)
C24 C23 C22 129.1(7)
C18 C17 H17A 109.5
C18 C17 H17B 109.5
H17A C17 H17B 109.5
C18 C17 H17C 109.5
H17A C17 H17C 109.5
H17B C17 H17C 109.5
C8 C7 C6 111.3(7)
C8 C7 H7A 109.4
C6 C7 H7A 109.4
C8 C7 H7B 109.4
C6 C7 H7B 109.4
H7A C7 H7B 108.0
C7 C6 C11 111.0(7)
C7 C6 P 116.4(6)
C11 C6 P 110.6(6)
C7 C6 H6 106.0
C11 C6 H6 106.0
P C6 H6 106.0
N6 C25 C24 108.1(7)
N6 C25 C26 123.8(7)
C24 C25 C26 128.2(7)
C10 C11 C6 112.2(8)
C10 C11 H11A 109.2
C6 C11 H11A 109.2
C10 C11 H11B 109.2
C6 C11 H11B 109.2
H11A C11 H11B 107.9
C13 C12 H12A 109.5
C13 C12 H12B 109.5
H12A C12 H12B 109.5
C13 C12 H12C 109.5
H12A C12 H12C 109.5
H12B C12 H12C 109.5
C8 C9 C10 111.9(8)
C8 C9 H9A 109.2
C10 C9 H9A 109.2
C8 C9 H9B 109.2
C10 C9 H9B 109.2
H9A C9 H9B 107.9
P C1 W 163.4(5)
C25 C26 H26A 109.5
C25 C26 H26B 109.5
H26A C26 H26B 109.5
C25 C26 H26C 109.5
H26A C26 H26C 109.5
H26B C26 H26C 109.5
C9 C10 C11 112.3(7)
C9 C10 H10A 109.1
C11 C10 H10A 109.1
C9 C10 H10B 109.1
C11 C10 H10B 109.1
H10A C10 H10B 107.9
C23 C22 H22A 109.5
C23 C22 H22B 109.5
H22A C22 H22B 109.5
C23 C22 H22C 109.5
H22A C22 H22C 109.5
H22B C22 H22C 109.5
C20 C21 H21A 109.5
C20 C21 H21B 109.5
H21A C21 H21B 109.5
C20 C21 H21C 109.5
H21A C21 H21C 109.5
H21B C21 H21C 109.5
C5 C4 P 174.2(10)
N2 C15 C14 108.1(7)
N2 C15 C16 123.2(7)
C14 C15 C16 128.7(7)
C9 C8 C7 111.3(8)
C9 C8 H8A 109.4
C7 C8 H8A 109.4
C9 C8 H8B 109.4
C7 C8 H8B 109.4
H8A C8 H8B 108.0
C4 C5 H5 180.0
C15 C16 H16A 109.5
C15 C16 H16B 109.5
H16A C16 H16B 109.5
C15 C16 H16C 109.5
H16A C16 H16C 109.5
H16B C16 H16C 109.5

loop_
_geom_bond_atom_site_label_1
_geom_bond_atom_site_label_2
_geom_bond_distance
W C1 1.850(8)
W C3 2.041(9)
W C2 2.055(8)
W N3 2.194(8)
W N5 2.220(5)
W N1 2.295(5)
P C1 1.764(8)
P C4 1.769(9)
P C6 1.854(8)
N3 C18 1.360(11)
N3 N4 1.392(9)
N4 C20 1.369(10)
N4 B 1.548(11)
O1 C2 1.091(10)
O2 C3 1.085(11)
N6 C25 1.341(9)
N6 N5 1.375(8)
N6 B 1.537(9)
N2 C15 1.356(9)
N2 N1 1.394(8)
N2 B 1.544(10)
N5 C23 1.334(9)
N1 C13 1.307(11)
C20 C19 1.390(11)
C20 C21 1.475(12)
C18 C19 1.399(12)
C18 C17 1.492(11)
C24 C25 1.368(12)
C24 C23 1.409(12)
C24 H24 0.9300
C14 C15 1.371(11)
C14 C13 1.411(12)
C14 H14 0.9300
C19 H19 0.9300
B H99 1.10(9)
C13 C12 1.517(12)
C23 C22 1.496(11)
C17 H17A 0.9600
C17 H17B 0.9600
C17 H17C 0.9600
C7 C8 1.517(12)
C7 C6 1.525(11)
C7 H7A 0.9700
C7 H7B 0.9700
C6 C11 1.533(11)
C6 H6 0.9800
C25 C26 1.495(11)
C11 C10 1.520(13)
C11 H11A 0.9700
C11 H11B 0.9700
C12 H12A 0.9600
C12 H12B 0.9600
C12 H12C 0.9600
C9 C8 1.488(12)
C9 C10 1.509(14)
C9 H9A 0.9700
C9 H9B 0.9700
C26 H26A 0.9600
C26 H26B 0.9600
C26 H26C 0.9600
C10 H10A 0.9700
C10 H10B 0.9700
C22 H22A 0.9600
C22 H22B 0.9600
C22 H22C 0.9600
C21 H21A 0.9600
C21 H21B 0.9600
C21 H21C 0.9600
C4 C5 1.182(14)
C15 C16 1.471(12)
C8 H8A 0.9700
C8 H8B 0.9700
C5 H5 0.9300
C16 H16A 0.9600
C16 H16B 0.9600
C16 H16C 0.9600
